data_4031177
loop_
_publ_author_name
'Hartsuiker, J.G.'
'Wagner, A.J.'

_publ_section_title
;
 Crystal structure of compounds with (N-P)n rings. Part X.
 Decabromocyclopentaphosphazene, N5 P5 Br10
;
_journal_name_full
;
Journal of the Chemical Society. Dalton Transactions, Inorganic Chemistry 
(1972-)
;
_journal_page_first 1069
_journal_page_last 1073
_journal_volume 1972
_journal_year 1972
_chemical_formula_sum 'Br10 N5 P5'
_chemical_name_systematic 'N5 P5 Br10'
_space_group_IT_number 2
_symmetry_space_group_name_Hall '-P 1'
_symmetry_space_group_name_H-M 'P -1'
_cell_angle_alpha 93.78
_cell_angle_beta 122.57
_cell_angle_gamma 107.27
_cell_formula_units_Z 2
_cell_length_a 13.76
_cell_length_b 9.352
_cell_length_c 10.329
_cell_volume 1026.693
_citation_journal_id_ASTM JCDTBI
_cod_data_source_file Hartsuiker_JCDTBI_1972_88.cif
_cod_data_source_block Br10N5P5
_cod_database_code 4031177

loop_
_symmetry_equiv_pos_as_xyz
x,y,z
-x,-y,-z

loop_
_atom_site_label
_atom_site_type_symbol
_atom_site_fract_x
_atom_site_fract_y
_atom_site_fract_z
_atom_site_occupancy
_atom_site_U_iso_or_equiv
Br9 Br-1 0.1327 0.712 -0.3877 1 0.0
Br6 Br-1 0.1542 0.1218 0.2014 1 0.0
P1 P+5 0.4053 0.7912 0.0911 1 0.0
P4 P+5 0.1682 0.3355 -0.1263 1 0.0
N5 N-3 0.3739 0.7202 -0.0776 1 0.0
N4 N-3 0.1574 0.4655 -0.2156 1 0.0
N2 N-3 0.2669 0.4666 0.2764 1 0.0
P3 P+5 0.1425 0.3368 0.1352 1 0.0
Br5 Br-1 -0.0129 0.3499 0.1313 1 0.0
N3 N-3 0.1021 0.3191 -0.0399 1 0.0
Br1 Br-1 0.6079 0.8849 0.2563 1 0.0
Br8 Br-1 0.3627 0.3544 0.0276 1 0.0
Br3 Br-1 0.5247 0.721 0.5154 1 0.0
Br4 Br-1 0.2566 0.7898 0.3456 1 0.0
Br7 Br-1 0.0768 0.1119 -0.3053 1 0.0
Br2 Br-1 0.3617 0.9958 0.0882 1 0.0
P5 P+5 0.2476 0.598 -0.2318 1 0.0
N1 N-3 0.3382 0.6732 0.1485 1 0.0
Br10 Br-1 0.3016 0.5005 -0.3678 1 0.0
P2 P+5 0.3387 0.6459 0.2966 1 0.0
